data_4349315
loop_
_publ_author_name
'Goettel, James T.'
'Gerken, Michael'

_publ_section_title
;
 Synthesis and Characterization of Adducts between SF<sub>4</sub> and
 Oxygen Bases: Examples of O&#x00B7;&#x00B7;&#x00B7;S(IV) Chalcogen
 Bonding.
;
_journal_issue 23
_journal_name_full 'Inorganic chemistry'
_journal_page_first 12441
_journal_page_last 12450
_journal_paper_doi 10.1021/acs.inorgchem.6b02373
_journal_volume 55
_journal_year 2016
_chemical_formula_sum 'C8 H11 F9 N4 O2 S2'
_chemical_formula_weight 430.33
_space_group_crystal_system triclinic
_space_group_IT_number 2
_space_group_name_Hall '-P 1'
_space_group_name_H-M_alt 'P -1'
_atom_sites_solution_hydrogens mixed
_audit_creation_method SHELXL-2014/6
_cell_angle_alpha 107.669(6)
_cell_angle_beta 103.451(6)
_cell_angle_gamma 96.358(7)
_cell_formula_units_Z 2
_cell_length_a 7.792(5)
_cell_length_b 9.433(5)
_cell_length_c 11.586(7)
_cell_measurement_reflns_used 1219
_cell_measurement_temperature 153(2)
_cell_measurement_theta_max 27.68
_cell_measurement_theta_min 2.75
_cell_volume 773.9(8)
_computing_structure_refinement 'SHELXL-2014/6 (Sheldrick, 2014)'
_diffrn_ambient_temperature 153(2)
_diffrn_measured_fraction_theta_full 0.997
_diffrn_measured_fraction_theta_max 0.989
_diffrn_measurement_device_type 'Bruker Smart Apex II'
_diffrn_radiation_type MoK\a
_diffrn_radiation_wavelength 0.71073
_diffrn_reflns_av_R_equivalents 0.0409
_diffrn_reflns_av_unetI/netI 0.0408
_diffrn_reflns_Laue_measured_fraction_full 0.997
_diffrn_reflns_Laue_measured_fraction_max 0.989
_diffrn_reflns_limit_h_max 10
_diffrn_reflns_limit_h_min -10
_diffrn_reflns_limit_k_max 12
_diffrn_reflns_limit_k_min -12
_diffrn_reflns_limit_l_max 15
_diffrn_reflns_limit_l_min -15
_diffrn_reflns_number 9200
_diffrn_reflns_point_group_measured_fraction_full 0.997
_diffrn_reflns_point_group_measured_fraction_max 0.989
_diffrn_reflns_theta_full 25.242
_diffrn_reflns_theta_max 27.638
_diffrn_reflns_theta_min 1.922
_diffrn_source 'fine-focus sealed tube'
_exptl_absorpt_coefficient_mu 0.457
_exptl_absorpt_correction_T_max 0.7456
_exptl_absorpt_correction_T_min 0.6399
_exptl_absorpt_correction_type multi-scan
_exptl_absorpt_process_details
; 
SADABS (Sheldrick, 2007)
;
_exptl_crystal_colour colourless
_exptl_crystal_density_diffrn 1.846
_exptl_crystal_description plate
_exptl_crystal_F_000 432
_exptl_crystal_size_max 0.209
_exptl_crystal_size_mid 0.183
_exptl_crystal_size_min 0.050
_refine_diff_density_max 0.380
_refine_diff_density_min -0.287
_refine_diff_density_rms 0.055
_refine_ls_extinction_coef 0.0028(16)
_refine_ls_extinction_expression Fc^*^=kFc[1+0.001xFc^2^\l^3^/sin(2\q)]^-1/4^
_refine_ls_extinction_method SHELXL
_refine_ls_goodness_of_fit_ref 1.029
_refine_ls_hydrogen_treatment mixed
_refine_ls_matrix_type full
_refine_ls_number_parameters 234
_refine_ls_number_reflns 3561
_refine_ls_number_restraints 0
_refine_ls_restrained_S_all 1.029
_refine_ls_R_factor_all 0.0403
_refine_ls_R_factor_gt 0.0327
_refine_ls_shift/su_max 0.016
_refine_ls_shift/su_mean 0.000
_refine_ls_structure_factor_coef Fsqd
_refine_ls_weighting_details 'w=1/[\s^2^(Fo^2^)+(0.0428P)^2^+0.2284P] where P=(Fo^2^+2Fc^2^)/3'
_refine_ls_weighting_scheme calc
_refine_ls_wR_factor_gt 0.0855
_refine_ls_wR_factor_ref 0.0898
_reflns_Friedel_coverage 0.000
_reflns_number_gt 3026
_reflns_number_total 3561
_reflns_threshold_expression 'I > 2\s(I)'
_cod_data_source_file ic6b02373_si_002.cif
_cod_data_source_block MG13035_0m_a
_cod_original_cell_volume 774.0(8)
_cod_database_code 4349315
_shelx_space_group_comment
;
The symmetry employed for this shelxl refinement is uniquely defined
by the following loop, which should always be used as a source of
symmetry information in preference to the above space-group names.
They are only intended as comments.
;
_shelx_estimated_absorpt_t_min 0.910
_shelx_estimated_absorpt_t_max 0.977
_shelxl_version_number 2014/6

loop_
_space_group_symop_operation_xyz
'x, y, z'
'-x, -y, -z'

loop_
_atom_site_label
_atom_site_type_symbol
_atom_site_fract_x
_atom_site_fract_y
_atom_site_fract_z
_atom_site_U_iso_or_equiv
_atom_site_adp_type
_atom_site_occupancy
_atom_site_site_symmetry_order
_atom_site_calc_flag
_atom_site_refinement_flags_posn
_atom_site_refinement_flags_adp
S1 S 0.69751(6) 0.63739(5) 0.02401(4) 0.02578(12) Uani 1 1 d . .
F1 F 0.87814(15) 0.68750(14) 0.12701(11) 0.0432(3) Uani 1 1 d . .
F2 F 0.74710(18) 0.70947(14) -0.06995(11) 0.0449(3) Uani 1 1 d . .
F3 F 0.64805(19) 0.80351(14) 0.09644(12) 0.0498(3) Uani 1 1 d . .
F4 F 0.77074(19) 0.48688(14) -0.04722(12) 0.0500(3) Uani 1 1 d . .
S2 S 0.71583(6) -0.00662(4) 0.74210(4) 0.02310(12) Uani 1 1 d . .
F5 F 0.72411(16) 0.16429(11) 0.80863(11) 0.0362(3) Uani 1 1 d . .
F6 F 0.60345(15) -0.07352(13) 0.81388(11) 0.0375(3) Uani 1 1 d . .
F7 F 0.89711(15) 0.00776(13) 0.85841(11) 0.0395(3) Uani 1 1 d . .
F8 F 0.52283(16) -0.00897(14) 0.64374(11) 0.0454(3) Uani 1 1 d . .
F9 F 0.93936(16) 0.10105(13) 0.61782(10) 0.0352(3) Uani 1 1 d . .
O1 O 0.69765(18) 0.68347(13) 0.62122(12) 0.0323(3) Uani 1 1 d . .
O2 O 0.63417(17) 0.48763(13) 0.19514(11) 0.0291(3) Uani 1 1 d . .
N1 N 0.67668(18) 0.58929(14) 0.41023(13) 0.0222(3) Uani 1 1 d . .
N3 N 0.78859(18) 0.22122(15) 0.25074(12) 0.0218(3) Uani 1 1 d . .
N4 N 0.86544(18) 0.21735(15) 0.44804(12) 0.0214(3) Uani 1 1 d . .
N2 N 0.78413(18) 0.45833(15) 0.55027(12) 0.0211(3) Uani 1 1 d . .
C4 C 0.8013(2) 0.34605(17) 0.44776(14) 0.0190(3) Uani 1 1 d . .
C3 C 0.7524(2) 0.35233(17) 0.32784(14) 0.0195(3) Uani 1 1 d . .
C2 C 0.6829(2) 0.47593(17) 0.30039(15) 0.0202(3) Uani 1 1 d . .
C5 C 0.8539(2) 0.14536(18) 0.32636(15) 0.0236(3) Uani 1 1 d . .
H5 H 0.8885 0.0504 0.2970 0.028 Uiso 1 1 calc R U
C1 C 0.7183(2) 0.58282(17) 0.53272(15) 0.0228(3) Uani 1 1 d . .
C7 C 0.8358(2) 0.45130(19) 0.67882(15) 0.0278(4) Uani 1 1 d . .
H7A H 0.7272 0.4279 0.7039 0.042 Uiso 1 1 calc R U
H7B H 0.9078 0.5494 0.7377 0.042 Uiso 1 1 calc R U
H7C H 0.9067 0.3720 0.6804 0.042 Uiso 1 1 calc R U
C6 C 0.7622(2) 0.1748(2) 0.11416(15) 0.0283(4) Uani 1 1 d . .
H6A H 0.8030 0.0790 0.0852 0.042 Uiso 1 1 calc R U
H6B H 0.8317 0.2533 0.0947 0.042 Uiso 1 1 calc R U
H6C H 0.6342 0.1613 0.0712 0.042 Uiso 1 1 calc R U
C8 C 0.6240(2) 0.73139(18) 0.39859(18) 0.0290(4) Uani 1 1 d . .
H8A H 0.5319 0.7560 0.4424 0.043 Uiso 1 1 calc R U
H8B H 0.5756 0.7182 0.3092 0.043 Uiso 1 1 calc R U
H8C H 0.7296 0.8141 0.4365 0.043 Uiso 1 1 calc R U
H1 H 0.907(4) 0.137(4) 0.551(3) 0.091(10) Uiso 1 1 d . .

loop_
_atom_site_aniso_label
_atom_site_aniso_U_11
_atom_site_aniso_U_22
_atom_site_aniso_U_33
_atom_site_aniso_U_23
_atom_site_aniso_U_13
_atom_site_aniso_U_12
S1 0.0321(2) 0.0234(2) 0.0205(2) 0.00857(16) 0.00417(16) 0.00380(16)
F1 0.0328(6) 0.0463(7) 0.0407(7) 0.0168(6) -0.0052(5) -0.0044(5)
F2 0.0628(8) 0.0432(7) 0.0379(6) 0.0244(5) 0.0188(6) 0.0066(6)
F3 0.0689(9) 0.0348(6) 0.0452(7) 0.0086(5) 0.0169(7) 0.0208(6)
F4 0.0726(9) 0.0371(7) 0.0461(7) 0.0124(6) 0.0241(7) 0.0239(6)
S2 0.0274(2) 0.0189(2) 0.0240(2) 0.00727(16) 0.00804(16) 0.00662(15)
F5 0.0464(6) 0.0204(5) 0.0390(6) 0.0038(4) 0.0136(5) 0.0095(4)
F6 0.0383(6) 0.0372(6) 0.0442(7) 0.0177(5) 0.0208(5) 0.0057(5)
F7 0.0326(6) 0.0471(7) 0.0369(6) 0.0151(5) 0.0037(5) 0.0108(5)
F8 0.0439(7) 0.0436(7) 0.0406(7) 0.0119(5) -0.0037(5) 0.0157(5)
F9 0.0494(7) 0.0379(6) 0.0289(6) 0.0218(5) 0.0128(5) 0.0178(5)
O1 0.0489(8) 0.0209(6) 0.0284(7) 0.0055(5) 0.0156(6) 0.0106(5)
O2 0.0384(7) 0.0273(6) 0.0221(6) 0.0127(5) 0.0024(5) 0.0083(5)
N1 0.0260(7) 0.0175(6) 0.0238(7) 0.0089(5) 0.0049(5) 0.0063(5)
N3 0.0246(7) 0.0227(7) 0.0179(7) 0.0065(5) 0.0051(5) 0.0072(5)
N4 0.0233(7) 0.0218(6) 0.0203(7) 0.0088(5) 0.0048(5) 0.0075(5)
N2 0.0270(7) 0.0190(6) 0.0171(6) 0.0068(5) 0.0045(5) 0.0053(5)
C4 0.0194(7) 0.0190(7) 0.0183(7) 0.0068(6) 0.0041(6) 0.0035(6)
C3 0.0203(7) 0.0181(7) 0.0193(7) 0.0064(6) 0.0039(6) 0.0045(6)
C2 0.0198(7) 0.0197(7) 0.0207(7) 0.0088(6) 0.0026(6) 0.0032(6)
C5 0.0250(8) 0.0227(8) 0.0243(8) 0.0090(6) 0.0059(6) 0.0085(6)
C1 0.0250(8) 0.0187(7) 0.0232(8) 0.0061(6) 0.0065(6) 0.0020(6)
C7 0.0372(10) 0.0269(8) 0.0186(8) 0.0088(7) 0.0056(7) 0.0053(7)
C6 0.0368(10) 0.0286(9) 0.0185(8) 0.0055(7) 0.0077(7) 0.0099(7)
C8 0.0344(10) 0.0195(8) 0.0370(10) 0.0138(7) 0.0095(8) 0.0106(7)

loop_
_atom_type_symbol
_atom_type_description
_atom_type_scat_dispersion_real
_atom_type_scat_dispersion_imag
_atom_type_scat_source
C C 0.0033 0.0016 'International Tables Vol C Tables 4.2.6.8 and 6.1.1.4'
H H 0.0000 0.0000 'International Tables Vol C Tables 4.2.6.8 and 6.1.1.4'
N N 0.0061 0.0033 'International Tables Vol C Tables 4.2.6.8 and 6.1.1.4'
O O 0.0106 0.0060 'International Tables Vol C Tables 4.2.6.8 and 6.1.1.4'
F F 0.0171 0.0103 'International Tables Vol C Tables 4.2.6.8 and 6.1.1.4'
S S 0.1246 0.1234 'International Tables Vol C Tables 4.2.6.8 and 6.1.1.4'

loop_
_geom_angle_atom_site_label_1
_geom_angle_atom_site_label_2
_geom_angle_atom_site_label_3
_geom_angle
_geom_angle_site_symmetry_3
F1 S1 F2 99.74(8) .
F1 S1 F4 88.12(8) .
F2 S1 F4 87.94(8) .
F1 S1 F3 87.32(7) .
F2 S1 F3 86.97(8) .
F4 S1 F3 172.50(7) .
F1 S1 O2 77.30(6) .
F2 S1 O2 174.26(6) .
F4 S1 O2 87.05(6) .
F3 S1 O2 97.74(7) .
F1 S1 O2 173.13(6) 2_665
F2 S1 O2 78.57(7) 2_665
F4 S1 O2 85.18(6) 2_665
F3 S1 O2 99.19(6) 2_665
O2 S1 O2 103.78(5) 2_665
F6 S2 F5 99.30(7) .
F6 S2 F8 87.27(8) .
F5 S2 F8 87.60(6) .
F6 S2 F7 87.00(8) .
F5 S2 F7 87.10(6) .
F8 S2 F7 171.48(6) .
F6 S2 F9 175.44(5) .
F5 S2 F9 83.39(6) .
F8 S2 F9 96.56(7) .
F7 S2 F9 89.46(7) .
F6 S2 O1 80.41(6) 1_545
F5 S2 O1 179.51(6) 1_545
F8 S2 O1 91.99(6) 1_545
F7 S2 O1 93.26(5) 1_545
F9 S2 O1 96.94(5) 1_545
S2 F9 H1 128(2) .
C2 O2 S1 148.20(11) .
C1 N1 C2 126.37(13) .
C1 N1 C8 115.44(13) .
C2 N1 C8 118.19(14) .
C5 N3 C3 106.26(13) .
C5 N3 C6 126.54(14) .
C3 N3 C6 127.20(13) .
C5 N4 C4 104.08(13) .
C4 N2 C1 119.12(14) .
C4 N2 C7 122.09(14) .
C1 N2 C7 118.78(13) .
N4 C4 C3 111.00(14) .
N4 C4 N2 126.92(14) .
C3 C4 N2 122.08(14) .
C4 C3 N3 105.59(13) .
C4 C3 C2 122.85(14) .
N3 C3 C2 131.55(14) .
O2 C2 N1 121.98(14) .
O2 C2 C3 126.15(15) .
N1 C2 C3 111.86(14) .
N3 C5 N4 113.06(14) .
N3 C5 H5 123.5 .
N4 C5 H5 123.5 .
O1 C1 N2 120.98(15) .
O1 C1 N1 121.47(15) .
N2 C1 N1 117.54(14) .
N2 C7 H7A 109.5 .
N2 C7 H7B 109.5 .
H7A C7 H7B 109.5 .
N2 C7 H7C 109.5 .
H7A C7 H7C 109.5 .
H7B C7 H7C 109.5 .
N3 C6 H6A 109.5 .
N3 C6 H6B 109.5 .
H6A C6 H6B 109.5 .
N3 C6 H6C 109.5 .
H6A C6 H6C 109.5 .
H6B C6 H6C 109.5 .
N1 C8 H8A 109.5 .
N1 C8 H8B 109.5 .
H8A C8 H8B 109.5 .
N1 C8 H8C 109.5 .
H8A C8 H8C 109.5 .
H8B C8 H8C 109.5 .

loop_
_geom_bond_atom_site_label_1
_geom_bond_atom_site_label_2
_geom_bond_distance
_geom_bond_site_symmetry_2
S1 F1 1.5354(13) .
S1 F2 1.5440(13) .
S1 F4 1.6462(14) .
S1 F3 1.6717(14) .
S1 O2 2.8586(17) .
S1 O2 2.9954(18) 2_665
S2 F6 1.5466(12) .
S2 F5 1.5483(13) .
S2 F8 1.6556(14) .
S2 F7 1.6706(13) .
S2 F9 2.7932(15) .
S2 O1 2.8034(19) 1_545
F9 H1 0.93(3) .
O1 C1 1.224(2) .
O2 C2 1.232(2) .
N1 C1 1.402(2) .
N1 C2 1.407(2) .
N1 C8 1.480(2) .
N3 C5 1.339(2) .
N3 C3 1.390(2) .
N3 C6 1.465(2) .
N4 C5 1.343(2) .
N4 C4 1.364(2) .
N2 C4 1.376(2) .
N2 C1 1.383(2) .
N2 C7 1.474(2) .
C4 C3 1.374(2) .
C3 C2 1.428(2) .
C5 H5 0.9500 .
C7 H7A 0.9800 .
C7 H7B 0.9800 .
C7 H7C 0.9800 .
C6 H6A 0.9800 .
C6 H6B 0.9800 .
C6 H6C 0.9800 .
C8 H8A 0.9800 .
C8 H8B 0.9800 .
C8 H8C 0.9800 .
